data_7205645
loop_
_publ_author_name
'Wahl, Helene'
'Haynes, Delia A.'
'le Roex, Tanya'

_publ_section_title
;
 Solvate formation in lutidinium pamoate salts: a systematic study
;
_journal_issue 7
_journal_name_full CrystEngComm
_journal_page_first 2227
_journal_paper_doi 10.1039/c0ce00528b
_journal_volume 13
_journal_year 2011
_chemical_formula_moiety 'C23 H16 O6, 2(C5 H9 N O)'
_chemical_formula_sum 'C33 H34 N2 O8'
_chemical_formula_weight 586.62
_chemical_name_common 'pamoic acid NMP solvate'
_chemical_name_systematic
;
?
;
_space_group_IT_number 14
_symmetry_cell_setting monoclinic
_symmetry_space_group_name_Hall '-P 2yn'
_symmetry_space_group_name_H-M 'P 1 21/n 1'
_atom_sites_solution_hydrogens geom
_atom_sites_solution_primary direct
_atom_sites_solution_secondary difmap
_audit_creation_method SHELXL-97
_cell_angle_alpha 90.00
_cell_angle_beta 91.6300(10)
_cell_angle_gamma 90.00
_cell_formula_units_Z 8
_cell_length_a 14.4128(7)
_cell_length_b 24.7372(11)
_cell_length_c 16.1320(7)
_cell_measurement_reflns_used 6217
_cell_measurement_temperature 100(2)
_cell_measurement_theta_max 23.232
_cell_measurement_theta_min 2.170
_cell_volume 5749.3(5)
_computing_cell_refinement 'SAINT (Bruker, 2009)'
_computing_data_collection 'APEX2 (Bruker, 2009)'
_computing_data_reduction SAINT
_computing_structure_refinement 'SHELXL (Sheldrick, 2008)'
_computing_structure_solution 'SHELXS (Sheldrick, 2008)'
_diffrn_ambient_temperature 100(2)
_diffrn_measured_fraction_theta_full 0.995
_diffrn_measured_fraction_theta_max 0.995
_diffrn_measurement_device_type 'Bruker APEX CCD area-detector'
_diffrn_measurement_method \w
_diffrn_radiation_monochromator graphite
_diffrn_radiation_source 'fine-focus sealed tube'
_diffrn_radiation_type MoK\a
_diffrn_radiation_wavelength 0.71073
_diffrn_reflns_av_R_equivalents 0.0506
_diffrn_reflns_av_sigmaI/netI 0.0632
_diffrn_reflns_limit_h_max 17
_diffrn_reflns_limit_h_min -17
_diffrn_reflns_limit_k_max 30
_diffrn_reflns_limit_k_min -28
_diffrn_reflns_limit_l_max 13
_diffrn_reflns_limit_l_min -19
_diffrn_reflns_number 32695
_diffrn_reflns_theta_full 26.00
_diffrn_reflns_theta_max 26.00
_diffrn_reflns_theta_min 1.51
_diffrn_standards_number 0
_exptl_absorpt_coefficient_mu 0.097
_exptl_absorpt_correction_T_max 0.9878
_exptl_absorpt_correction_T_min 0.9814
_exptl_absorpt_correction_type multi-scan
_exptl_absorpt_process_details '(SADABS; Bruker, 2002)'
_exptl_crystal_colour yellow
_exptl_crystal_density_diffrn 1.355
_exptl_crystal_density_method 'not measured'
_exptl_crystal_description block
_exptl_crystal_F_000 2480
_exptl_crystal_size_max 0.19
_exptl_crystal_size_mid 0.13
_exptl_crystal_size_min 0.13
_refine_diff_density_max 0.217
_refine_diff_density_min -0.226
_refine_diff_density_rms 0.040
_refine_ls_extinction_method none
_refine_ls_goodness_of_fit_ref 0.905
_refine_ls_hydrogen_treatment mixed
_refine_ls_matrix_type full
_refine_ls_number_parameters 876
_refine_ls_number_reflns 11246
_refine_ls_number_restraints 0
_refine_ls_restrained_S_all 0.905
_refine_ls_R_factor_all 0.0719
_refine_ls_R_factor_gt 0.0404
_refine_ls_shift/su_max 0.008
_refine_ls_shift/su_mean 0.001
_refine_ls_structure_factor_coef Fsqd
_refine_ls_weighting_details 'calc w=1/[\s^2^(Fo^2^)+(0.0351P)^2^+0.0000P] where P=(Fo^2^+2Fc^2^)/3'
_refine_ls_weighting_scheme calc
_refine_ls_wR_factor_gt 0.0796
_refine_ls_wR_factor_ref 0.0918
_reflns_number_gt 7149
_reflns_number_total 11246
_reflns_threshold_expression >2sigma(I)
_cod_data_source_file c0ce00528b.txt
_cod_data_source_block 9
_cod_original_sg_symbol_H-M P2(1)/n
_cod_database_code 7205645

loop_
_symmetry_equiv_pos_as_xyz
'x, y, z'
'-x+1/2, y+1/2, -z+1/2'
'-x, -y, -z'
'x-1/2, -y-1/2, z-1/2'

loop_
_atom_site_label
_atom_site_type_symbol
_atom_site_fract_x
_atom_site_fract_y
_atom_site_fract_z
_atom_site_U_iso_or_equiv
_atom_site_adp_type
_atom_site_occupancy
_atom_site_symmetry_multiplicity
_atom_site_calc_flag
_atom_site_refinement_flags
_atom_site_disorder_assembly
_atom_site_disorder_group
O11 O 0.04944(8) -0.11061(5) 1.15560(7) 0.0341(3) Uani 1 1 d . . .
C12 C -0.01816(12) -0.08014(7) 1.16586(10) 0.0267(4) Uani 1 1 d . . .
N13 N -0.10458(9) -0.09716(6) 1.17647(8) 0.0275(3) Uani 1 1 d . . .
C14 C -0.17037(11) -0.05407(7) 1.19327(10) 0.0290(4) Uani 1 1 d . . .
H14A H -0.1882 -0.0545 1.2521 0.035 Uiso 1 1 calc R . .
H14B H -0.2270 -0.0576 1.1575 0.035 Uiso 1 1 calc R . .
C15 C -0.11710(11) -0.00206(7) 1.17301(10) 0.0300(4) Uani 1 1 d . . .
H15A H -0.1393 0.0133 1.1193 0.036 Uiso 1 1 calc R . .
H15B H -0.1248 0.0254 1.2169 0.036 Uiso 1 1 calc R . .
C16 C -0.01528(11) -0.01975(7) 1.16864(10) 0.0285(4) Uani 1 1 d . . .
H16A H 0.0133 -0.0051 1.1183 0.034 Uiso 1 1 calc R . .
H16B H 0.0208 -0.0071 1.2180 0.034 Uiso 1 1 calc R . .
C17 C -0.13082(13) -0.15370(7) 1.18253(11) 0.0389(5) Uani 1 1 d . . .
H17A H -0.0790 -0.1765 1.1659 0.058 Uiso 1 1 calc R . .
H17B H -0.1849 -0.1607 1.1459 0.058 Uiso 1 1 calc R . .
H17C H -0.1463 -0.1621 1.2399 0.058 Uiso 1 1 calc R . .
O21A O 0.8508(8) 0.3465(5) 1.0196(6) 0.056(2) Uani 0.498(5) 1 d P A 1
C22A C 0.9263(4) 0.3662(3) 0.9970(3) 0.0416(13) Uani 0.498(5) 1 d P A 1
N23A N 0.9986(4) 0.3394(2) 0.9695(3) 0.0397(14) Uani 0.498(5) 1 d P A 1
C24A C 1.0803(4) 0.3722(3) 0.9584(4) 0.0482(15) Uani 0.498(5) 1 d P A 1
H24A H 1.1095 0.3639 0.9051 0.058 Uiso 0.498(5) 1 calc PR A 1
H24B H 1.1264 0.3665 1.0042 0.058 Uiso 0.498(5) 1 calc PR A 1
C25A C 1.0427(4) 0.4299(2) 0.9591(3) 0.0565(16) Uani 0.498(5) 1 d P A 1
H25A H 1.0858 0.4543 0.9901 0.068 Uiso 0.498(5) 1 calc PR A 1
H25B H 1.0336 0.4438 0.9019 0.068 Uiso 0.498(5) 1 calc PR A 1
C26A C 0.9510(5) 0.4258(3) 1.0019(4) 0.0480(19) Uani 0.498(5) 1 d P A 1
H26A H 0.9030 0.4481 0.9730 0.058 Uiso 0.498(5) 1 calc PR A 1
H26B H 0.9573 0.4379 1.0603 0.058 Uiso 0.498(5) 1 calc PR A 1
C27A C 1.0012(4) 0.2803(3) 0.9675(5) 0.056(3) Uani 0.498(5) 1 d P A 1
H27A H 1.0359 0.2669 1.0164 0.085 Uiso 0.498(5) 1 calc PR A 1
H27B H 1.0316 0.2682 0.9172 0.085 Uiso 0.498(5) 1 calc PR A 1
H27C H 0.9377 0.2661 0.9676 0.085 Uiso 0.498(5) 1 calc PR A 1
O21B O 0.8383(8) 0.3494(4) 0.9885(6) 0.048(2) Uani 0.502(5) 1 d P A 2
C22B C 0.9189(3) 0.3340(2) 0.9816(3) 0.0353(13) Uani 0.502(5) 1 d P A 2
N23B N 0.9878(4) 0.3678(2) 0.9671(3) 0.0344(13) Uani 0.502(5) 1 d P A 2
C24B C 1.0774(4) 0.3409(2) 0.9588(3) 0.0373(13) Uani 0.502(5) 1 d P A 2
H24C H 1.1188 0.3481 1.0076 0.045 Uiso 0.502(5) 1 calc PR A 2
H24D H 1.1084 0.3530 0.9081 0.045 Uiso 0.502(5) 1 calc PR A 2
C25B C 1.0525(3) 0.2819(3) 0.9534(6) 0.063(2) Uani 0.502(5) 1 d P A 2
H25C H 1.0953 0.2602 0.9891 0.076 Uiso 0.502(5) 1 calc PR A 2
H25D H 1.0565 0.2689 0.8956 0.076 Uiso 0.502(5) 1 calc PR A 2
C26B C 0.9543(4) 0.2770(3) 0.9827(5) 0.0445(16) Uani 0.502(5) 1 d P A 2
H26C H 0.9165 0.2538 0.9449 0.053 Uiso 0.502(5) 1 calc PR A 2
H26D H 0.9533 0.2617 1.0394 0.053 Uiso 0.502(5) 1 calc PR A 2
C27B C 0.9803(5) 0.4258(3) 0.9679(4) 0.0410(16) Uani 0.502(5) 1 d P A 2
H27D H 0.9157 0.4361 0.9772 0.062 Uiso 0.502(5) 1 calc PR A 2
H27E H 0.9996 0.4403 0.9145 0.062 Uiso 0.502(5) 1 calc PR A 2
H27F H 1.0204 0.4405 1.0125 0.062 Uiso 0.502(5) 1 calc PR A 2
O31 O 0.94081(9) 0.61908(5) 0.83853(8) 0.0420(3) Uani 1 1 d . . .
C32 C 0.96324(13) 0.65676(8) 0.79246(11) 0.0353(5) Uani 1 1 d . . .
N33 N 1.04842(12) 0.66799(7) 0.77143(10) 0.0485(5) Uani 1 1 d . . .
C34 C 1.0541(2) 0.71395(10) 0.71449(13) 0.0740(8) Uani 1 1 d . . .
H34A H 1.0619 0.7017 0.6567 0.089 Uiso 1 1 calc R . .
H34B H 1.1060 0.7383 0.7306 0.089 Uiso 1 1 calc R . .
C35 C 0.9611(2) 0.74130(10) 0.72480(16) 0.0863(9) Uani 1 1 d . . .
H35A H 0.9385 0.7575 0.6718 0.104 Uiso 1 1 calc R . .
H35B H 0.9655 0.7700 0.7675 0.104 Uiso 1 1 calc R . .
C36 C 0.89706(15) 0.69631(8) 0.75164(12) 0.0543(6) Uani 1 1 d . . .
H36A H 0.8511 0.7097 0.7912 0.065 Uiso 1 1 calc R . .
H36B H 0.8639 0.6798 0.7034 0.065 Uiso 1 1 calc R . .
C37 C 1.12827(16) 0.63567(10) 0.79127(18) 0.0854(9) Uani 1 1 d . . .
H37A H 1.1121 0.6081 0.8321 0.128 Uiso 1 1 calc R . .
H37B H 1.1779 0.6587 0.8144 0.128 Uiso 1 1 calc R . .
H37C H 1.1496 0.6180 0.7409 0.128 Uiso 1 1 calc R . .
O41 O 0.02653(9) 0.25767(5) 0.72235(8) 0.0407(3) Uani 1 1 d . . .
C42 C -0.03974(13) 0.28816(8) 0.73699(11) 0.0341(4) Uani 1 1 d . . .
N43 N -0.12207(10) 0.27123(6) 0.76140(9) 0.0387(4) Uani 1 1 d . . .
C44 C -0.19043(13) 0.31417(8) 0.76946(13) 0.0468(5) Uani 1 1 d . . .
H44A H -0.2184 0.3132 0.8248 0.056 Uiso 1 1 calc R . .
H44B H -0.2404 0.3108 0.7263 0.056 Uiso 1 1 calc R . .
C45 C -0.13526(13) 0.36625(8) 0.75804(13) 0.0499(6) Uani 1 1 d . . .
H45A H -0.1662 0.3898 0.7160 0.060 Uiso 1 1 calc R . .
H45B H -0.1294 0.3864 0.8110 0.060 Uiso 1 1 calc R . .
C46 C -0.04063(13) 0.34854(7) 0.72944(11) 0.0385(5) Uani 1 1 d . . .
H46A H -0.0316 0.3596 0.6713 0.046 Uiso 1 1 calc R . .
H46B H 0.0092 0.3647 0.7648 0.046 Uiso 1 1 calc R . .
C47 C -0.14519(13) 0.21471(8) 0.77280(13) 0.0496(6) Uani 1 1 d . . .
H47A H -0.1857 0.2026 0.7266 0.074 Uiso 1 1 calc R . .
H47B H -0.1773 0.2103 0.8251 0.074 Uiso 1 1 calc R . .
H47C H -0.0882 0.1931 0.7744 0.074 Uiso 1 1 calc R . .
O211 O 0.29030(8) 0.03637(5) 0.97771(6) 0.0279(3) Uani 1 1 d . . .
C211 C 0.34998(11) 0.02701(6) 1.04347(9) 0.0229(4) Uani 1 1 d . . .
C212 C 0.32172(11) -0.00813(6) 1.10834(9) 0.0229(4) Uani 1 1 d . . .
C213 C 0.38042(11) -0.01598(6) 1.17591(10) 0.0252(4) Uani 1 1 d . . .
H213 H 0.3611 -0.0383 1.2201 0.030 Uiso 1 1 calc R . .
C214 C 0.46858(11) 0.00846(6) 1.18073(10) 0.0246(4) Uani 1 1 d . . .
C215 C 0.52904(12) -0.00033(7) 1.25032(10) 0.0309(4) Uani 1 1 d . . .
H215 H 0.5084 -0.0212 1.2957 0.037 Uiso 1 1 calc R . .
C216 C 0.61648(12) 0.02075(7) 1.25294(11) 0.0354(5) Uani 1 1 d . . .
H216 H 0.6563 0.0148 1.3000 0.042 Uiso 1 1 calc R . .
C217 C 0.64731(12) 0.05136(7) 1.18561(11) 0.0326(4) Uani 1 1 d . . .
H217 H 0.7086 0.0655 1.1871 0.039 Uiso 1 1 calc R . .
C218 C 0.59060(11) 0.06110(6) 1.11818(10) 0.0273(4) Uani 1 1 d . . .
H218 H 0.6133 0.0817 1.0734 0.033 Uiso 1 1 calc R . .
C219 C 0.49829(11) 0.04111(6) 1.11362(9) 0.0230(4) Uani 1 1 d . . .
C220 C 0.43583(11) 0.05173(6) 1.04498(9) 0.0228(4) Uani 1 1 d . . .
O221 O 0.17859(8) -0.03142(5) 1.04011(7) 0.0335(3) Uani 1 1 d . . .
C221 C 0.23111(11) -0.03636(7) 1.10120(10) 0.0265(4) Uani 1 1 d . . .
O222 O 0.21058(8) -0.06713(5) 1.16476(7) 0.0325(3) Uani 1 1 d . . .
C222 C 0.46478(12) 0.08681(6) 0.97241(10) 0.0265(4) Uani 1 1 d . . .
H22A H 0.5219 0.0711 0.9497 0.032 Uiso 1 1 calc R . .
H22B H 0.4156 0.0844 0.9284 0.032 Uiso 1 1 calc R . .
C223 C 0.48277(12) 0.14623(7) 0.99028(10) 0.0274(4) Uani 1 1 d . . .
O224 O 0.64041(9) 0.13437(5) 0.95652(7) 0.0361(3) Uani 1 1 d . . .
C224 C 0.57071(12) 0.16760(7) 0.98175(10) 0.0304(4) Uani 1 1 d . . .
C225 C 0.59046(13) 0.22321(7) 0.99795(11) 0.0340(4) Uani 1 1 d . . .
C226 C 0.51970(13) 0.25669(7) 1.01969(10) 0.0361(5) Uani 1 1 d . . .
H226 H 0.5328 0.2937 1.0305 0.043 Uiso 1 1 calc R . .
C227 C 0.42856(12) 0.23809(7) 1.02653(10) 0.0309(4) Uani 1 1 d . . .
C228 C 0.35596(13) 0.27379(7) 1.04705(10) 0.0361(5) Uani 1 1 d . . .
H228 H 0.3695 0.3108 1.0574 0.043 Uiso 1 1 calc R . .
C229 C 0.26756(14) 0.25593(7) 1.05213(11) 0.0407(5) Uani 1 1 d . . .
H229 H 0.2195 0.2802 1.0665 0.049 Uiso 1 1 calc R . .
C230 C 0.24706(13) 0.20113(7) 1.03604(11) 0.0394(5) Uani 1 1 d . . .
H230 H 0.1847 0.1889 1.0386 0.047 Uiso 1 1 calc R . .
C231 C 0.31580(12) 0.16525(7) 1.01675(10) 0.0326(4) Uani 1 1 d . . .
H231 H 0.3004 0.1284 1.0068 0.039 Uiso 1 1 calc R . .
C232 C 0.40926(12) 0.18222(7) 1.01141(10) 0.0285(4) Uani 1 1 d . . .
O233 O 0.75208(9) 0.21623(5) 0.97003(8) 0.0461(4) Uani 1 1 d . . .
C233 C 0.68595(14) 0.24416(8) 0.99143(12) 0.0413(5) Uani 1 1 d . . .
O234 O 0.69403(11) 0.29596(5) 1.00974(10) 0.0583(4) Uani 1 1 d . . .
O311 O 0.70363(8) 0.43444(5) 0.87002(7) 0.0308(3) Uani 1 1 d . . .
C311 C 0.63401(11) 0.47175(7) 0.87429(9) 0.0258(4) Uani 1 1 d . . .
C312 C 0.65574(11) 0.52815(7) 0.87255(9) 0.0258(4) Uani 1 1 d . . .
C313 C 0.58500(12) 0.56500(7) 0.87764(9) 0.0271(4) Uani 1 1 d . . .
H313 H 0.5986 0.6025 0.8734 0.033 Uiso 1 1 calc R . .
C314 C 0.49269(12) 0.54865(7) 0.88904(9) 0.0264(4) Uani 1 1 d . . .
C315 C 0.42106(12) 0.58692(7) 0.90220(10) 0.0312(4) Uani 1 1 d . . .
H315 H 0.4346 0.6244 0.8985 0.037 Uiso 1 1 calc R . .
C316 C 0.33351(12) 0.57097(8) 0.91993(10) 0.0343(5) Uani 1 1 d . . .
H316 H 0.2868 0.5970 0.9302 0.041 Uiso 1 1 calc R . .
C317 C 0.31307(12) 0.51529(8) 0.92286(10) 0.0327(4) Uani 1 1 d . . .
H317 H 0.2522 0.5040 0.9358 0.039 Uiso 1 1 calc R . .
C318 C 0.37937(12) 0.47715(7) 0.90744(9) 0.0289(4) Uani 1 1 d . . .
H318 H 0.3630 0.4400 0.9080 0.035 Uiso 1 1 calc R . .
C319 C 0.47181(11) 0.49218(7) 0.89065(9) 0.0248(4) Uani 1 1 d . . .
C320 C 0.54384(11) 0.45349(7) 0.87883(9) 0.0243(4) Uani 1 1 d . . .
O321 O 0.81896(8) 0.51370(5) 0.87169(7) 0.0343(3) Uani 1 1 d . . .
C321 C 0.75318(12) 0.54569(7) 0.86840(9) 0.0288(4) Uani 1 1 d . . .
O322 O 0.76661(9) 0.59851(5) 0.86165(7) 0.0349(3) Uani 1 1 d . . .
C322 C 0.52340(12) 0.39323(6) 0.87460(10) 0.0271(4) Uani 1 1 d . . .
H32A H 0.4903 0.3827 0.9251 0.033 Uiso 1 1 calc R . .
H32B H 0.5831 0.3734 0.8751 0.033 Uiso 1 1 calc R . .
C323 C 0.46538(11) 0.37549(6) 0.79858(10) 0.0247(4) Uani 1 1 d . . .
O324 O 0.34925(9) 0.34455(5) 0.88671(7) 0.0372(3) Uani 1 1 d . . .
C324 C 0.37955(12) 0.35251(7) 0.80823(10) 0.0272(4) Uani 1 1 d . . .
C325 C 0.32188(12) 0.33668(7) 0.73844(10) 0.0280(4) Uani 1 1 d . . .
C326 C 0.35345(11) 0.34515(7) 0.65970(10) 0.0284(4) Uani 1 1 d . . .
H326 H 0.3146 0.3361 0.6132 0.034 Uiso 1 1 calc R . .
C327 C 0.44193(11) 0.36692(6) 0.64671(10) 0.0254(4) Uani 1 1 d . . .
C328 C 0.47451(12) 0.37522(7) 0.56533(10) 0.0291(4) Uani 1 1 d . . .
H328 H 0.4348 0.3675 0.5188 0.035 Uiso 1 1 calc R . .
C329 C 0.56172(12) 0.39401(7) 0.55319(10) 0.0307(4) Uani 1 1 d . . .
H329 H 0.5824 0.4000 0.4986 0.037 Uiso 1 1 calc R . .
C330 C 0.62152(12) 0.40456(7) 0.62245(10) 0.0293(4) Uani 1 1 d . . .
H330 H 0.6833 0.4163 0.6138 0.035 Uiso 1 1 calc R . .
C331 C 0.59176(11) 0.39813(6) 0.70140(10) 0.0257(4) Uani 1 1 d . . .
H331 H 0.6332 0.4055 0.7469 0.031 Uiso 1 1 calc R . .
C332 C 0.50018(11) 0.38068(6) 0.71672(10) 0.0240(4) Uani 1 1 d . . .
O333 O 0.20447(9) 0.29985(5) 0.82209(8) 0.0479(4) Uani 1 1 d . . .
C333 C 0.23116(12) 0.31038(7) 0.75201(12) 0.0330(4) Uani 1 1 d . . .
O334 O 0.18198(9) 0.29867(5) 0.68491(7) 0.0377(3) Uani 1 1 d . . .
H334 H 0.1175(16) 0.2824(9) 0.7023(13) 0.084(7) Uiso 1 1 d . . .
H222 H 0.1431(16) -0.0832(9) 1.1580(12) 0.083(7) Uiso 1 1 d . . .
H224 H 0.6974(15) 0.1550(9) 0.9553(12) 0.074(7) Uiso 1 1 d . . .
H311 H 0.7582(14) 0.4544(8) 0.8689(12) 0.067(7) Uiso 1 1 d . . .
H324 H 0.2909(16) 0.3260(9) 0.8802(13) 0.086(8) Uiso 1 1 d . . .
H211 H 0.2372(14) 0.0132(8) 0.9883(12) 0.064(7) Uiso 1 1 d . . .
H322 H 0.8375(18) 0.6053(10) 0.8511(14) 0.100(9) Uiso 1 1 d . . .
H234 H 0.7620(19) 0.3089(10) 1.0022(15) 0.108(9) Uiso 1 1 d . . .

loop_
_atom_site_aniso_label
_atom_site_aniso_U_11
_atom_site_aniso_U_22
_atom_site_aniso_U_33
_atom_site_aniso_U_23
_atom_site_aniso_U_13
_atom_site_aniso_U_12
O11 0.0261(7) 0.0314(7) 0.0452(8) -0.0002(6) 0.0079(6) -0.0004(6)
C12 0.0268(10) 0.0313(10) 0.0220(10) 0.0009(7) 0.0022(7) -0.0018(8)
N13 0.0260(8) 0.0281(8) 0.0284(8) -0.0002(6) 0.0021(6) -0.0035(7)
C14 0.0270(10) 0.0347(11) 0.0252(10) 0.0033(8) 0.0005(7) 0.0018(8)
C15 0.0299(10) 0.0314(11) 0.0284(10) 0.0006(8) -0.0038(8) -0.0012(8)
C16 0.0302(10) 0.0299(10) 0.0253(10) 0.0016(7) 0.0010(7) -0.0032(8)
C17 0.0351(11) 0.0301(11) 0.0517(13) -0.0003(9) 0.0053(9) -0.0064(9)
O21A 0.030(4) 0.056(4) 0.084(6) -0.018(4) 0.013(4) -0.008(3)
C22A 0.031(3) 0.040(4) 0.053(3) -0.003(3) -0.005(3) -0.001(3)
N23A 0.030(4) 0.046(4) 0.043(2) -0.004(3) -0.0042(18) 0.003(3)
C24A 0.034(3) 0.069(4) 0.042(3) -0.008(3) 0.006(2) -0.009(4)
C25A 0.066(4) 0.052(3) 0.051(3) 0.010(2) -0.004(3) -0.017(3)
C26A 0.057(5) 0.034(3) 0.052(5) 0.002(3) -0.021(3) 0.004(3)
C27A 0.046(6) 0.035(4) 0.087(7) -0.021(4) -0.028(6) 0.011(6)
O21B 0.031(3) 0.027(2) 0.085(6) 0.000(4) 0.007(4) -0.0006(19)
C22B 0.036(4) 0.024(3) 0.045(3) -0.002(2) 0.000(2) 0.002(2)
N23B 0.029(3) 0.031(3) 0.044(2) 0.004(2) -0.0006(19) 0.002(2)
C24B 0.028(3) 0.040(3) 0.043(3) -0.007(3) -0.0028(19) 0.004(3)
C25B 0.028(3) 0.042(3) 0.120(5) -0.011(3) -0.012(4) 0.006(4)
C26B 0.038(4) 0.033(3) 0.062(4) 0.002(2) -0.003(3) 0.005(4)
C27B 0.044(4) 0.030(3) 0.049(5) 0.005(3) 0.000(3) -0.001(3)
O31 0.0331(8) 0.0407(8) 0.0524(9) 0.0101(7) 0.0068(6) -0.0055(6)
C32 0.0408(12) 0.0351(11) 0.0303(11) -0.0093(9) 0.0076(9) -0.0084(9)
N33 0.0475(11) 0.0468(11) 0.0520(11) -0.0128(9) 0.0164(9) -0.0168(9)
C34 0.103(2) 0.0789(19) 0.0403(14) 0.0003(12) 0.0119(14) -0.0599(17)
C35 0.131(3) 0.0597(18) 0.0664(18) 0.0240(13) -0.0281(17) -0.0310(18)
C36 0.0685(16) 0.0498(14) 0.0438(13) 0.0067(10) -0.0118(11) -0.0020(12)
C37 0.0398(15) 0.0689(19) 0.149(3) -0.0255(17) 0.0254(15) -0.0038(14)
O41 0.0273(7) 0.0398(8) 0.0553(9) 0.0118(6) 0.0021(6) -0.0036(6)
C42 0.0294(11) 0.0383(12) 0.0342(11) 0.0113(8) -0.0050(8) -0.0075(9)
N43 0.0258(9) 0.0387(10) 0.0515(11) 0.0179(8) 0.0011(7) -0.0040(8)
C44 0.0341(12) 0.0521(14) 0.0544(14) 0.0178(10) 0.0067(10) 0.0024(10)
C45 0.0403(13) 0.0462(14) 0.0628(15) 0.0114(10) -0.0045(10) 0.0017(10)
C46 0.0420(12) 0.0366(12) 0.0369(12) 0.0072(9) 0.0018(9) -0.0085(9)
C47 0.0367(12) 0.0418(13) 0.0702(15) 0.0236(11) 0.0007(10) -0.0100(10)
O211 0.0293(7) 0.0303(7) 0.0241(7) 0.0008(5) -0.0022(5) -0.0008(6)
C211 0.0273(10) 0.0219(9) 0.0195(9) -0.0043(7) 0.0005(7) 0.0041(7)
C212 0.0225(9) 0.0224(9) 0.0242(9) -0.0043(7) 0.0049(7) 0.0027(7)
C213 0.0291(10) 0.0251(9) 0.0217(9) -0.0011(7) 0.0057(7) 0.0021(8)
C214 0.0244(9) 0.0244(9) 0.0253(10) -0.0034(7) 0.0039(7) 0.0023(8)
C215 0.0312(10) 0.0334(11) 0.0280(10) 0.0010(8) -0.0009(8) 0.0015(8)
C216 0.0304(11) 0.0395(12) 0.0357(11) -0.0012(9) -0.0081(8) 0.0037(9)
C217 0.0220(10) 0.0295(10) 0.0463(12) -0.0070(9) -0.0003(8) 0.0000(8)
C218 0.0258(10) 0.0229(10) 0.0336(10) -0.0043(7) 0.0059(8) 0.0007(8)
C219 0.0248(9) 0.0182(9) 0.0261(10) -0.0052(7) 0.0050(7) 0.0029(7)
C220 0.0279(10) 0.0181(9) 0.0225(9) -0.0037(7) 0.0048(7) 0.0018(7)
O221 0.0285(7) 0.0431(8) 0.0287(7) 0.0008(6) -0.0022(5) -0.0051(6)
C221 0.0245(10) 0.0279(10) 0.0273(10) -0.0031(8) 0.0059(8) 0.0022(8)
O222 0.0264(7) 0.0371(8) 0.0341(7) 0.0081(6) 0.0042(5) -0.0038(6)
C222 0.0284(10) 0.0245(10) 0.0268(10) -0.0015(7) 0.0062(7) 0.0004(8)
C223 0.0337(11) 0.0240(10) 0.0246(10) 0.0022(7) 0.0053(8) 0.0005(8)
O224 0.0323(8) 0.0297(7) 0.0472(8) -0.0015(6) 0.0158(6) -0.0017(6)
C224 0.0346(11) 0.0253(10) 0.0315(11) 0.0017(8) 0.0076(8) 0.0010(8)
C225 0.0377(11) 0.0261(10) 0.0385(11) 0.0006(8) 0.0079(9) -0.0033(9)
C226 0.0468(12) 0.0224(10) 0.0394(12) -0.0009(8) 0.0069(9) -0.0041(9)
C227 0.0387(11) 0.0254(10) 0.0289(10) 0.0033(8) 0.0058(8) 0.0020(9)
C228 0.0463(13) 0.0234(10) 0.0388(12) 0.0001(8) 0.0065(9) 0.0022(9)
C229 0.0454(13) 0.0304(11) 0.0470(13) 0.0002(9) 0.0119(9) 0.0101(10)
C230 0.0372(12) 0.0303(11) 0.0511(13) 0.0047(9) 0.0081(9) 0.0032(9)
C231 0.0375(11) 0.0244(10) 0.0363(11) 0.0021(8) 0.0046(8) 0.0020(9)
C232 0.0361(11) 0.0254(10) 0.0241(10) 0.0024(7) 0.0052(8) -0.0002(8)
O233 0.0419(9) 0.0339(8) 0.0632(10) -0.0035(7) 0.0173(7) -0.0057(7)
C233 0.0463(13) 0.0273(11) 0.0507(13) 0.0009(9) 0.0111(10) -0.0056(10)
O234 0.0462(10) 0.0285(8) 0.1012(13) -0.0095(7) 0.0187(8) -0.0099(7)
O311 0.0260(7) 0.0321(7) 0.0342(7) -0.0014(5) 0.0007(5) 0.0046(6)
C311 0.0284(10) 0.0311(10) 0.0178(9) -0.0019(7) 0.0005(7) 0.0059(8)
C312 0.0296(10) 0.0313(10) 0.0165(9) -0.0019(7) 0.0005(7) -0.0009(8)
C313 0.0341(10) 0.0266(10) 0.0206(9) -0.0022(7) -0.0016(7) 0.0002(8)
C314 0.0307(10) 0.0318(10) 0.0165(9) -0.0034(7) -0.0010(7) 0.0026(8)
C315 0.0364(11) 0.0319(11) 0.0251(10) -0.0057(8) -0.0036(8) 0.0063(9)
C316 0.0338(11) 0.0416(12) 0.0271(10) -0.0075(8) -0.0032(8) 0.0128(9)
C317 0.0285(10) 0.0479(12) 0.0219(10) -0.0030(8) 0.0025(7) 0.0026(9)
C318 0.0306(10) 0.0366(11) 0.0197(9) -0.0003(7) 0.0019(7) 0.0000(8)
C319 0.0279(10) 0.0326(10) 0.0138(9) -0.0002(7) 0.0001(7) 0.0022(8)
C320 0.0291(10) 0.0285(10) 0.0152(9) -0.0005(7) 0.0005(7) 0.0019(8)
O321 0.0277(7) 0.0396(8) 0.0358(8) 0.0006(6) 0.0011(5) 0.0006(6)
C321 0.0342(11) 0.0342(11) 0.0181(9) -0.0026(8) 0.0007(7) -0.0013(9)
O322 0.0360(8) 0.0323(8) 0.0366(8) -0.0016(6) 0.0027(6) -0.0050(6)
C322 0.0289(10) 0.0287(10) 0.0239(10) 0.0023(7) 0.0022(7) 0.0022(8)
C323 0.0289(10) 0.0224(9) 0.0228(9) 0.0027(7) 0.0015(7) 0.0041(8)
O324 0.0401(8) 0.0446(8) 0.0271(7) 0.0058(6) 0.0073(6) -0.0101(7)
C324 0.0314(10) 0.0262(10) 0.0242(10) 0.0043(7) 0.0061(8) 0.0021(8)
C325 0.0274(10) 0.0254(10) 0.0314(11) 0.0029(8) 0.0037(8) 0.0015(8)
C326 0.0273(10) 0.0277(10) 0.0299(10) -0.0002(8) -0.0026(8) 0.0023(8)
C327 0.0263(10) 0.0241(9) 0.0259(10) 0.0016(7) 0.0034(7) 0.0044(8)
C328 0.0303(10) 0.0324(10) 0.0246(10) 0.0000(8) 0.0006(8) 0.0048(8)
C329 0.0335(11) 0.0370(11) 0.0219(10) -0.0008(8) 0.0063(8) 0.0015(9)
C330 0.0272(10) 0.0291(10) 0.0318(11) -0.0012(8) 0.0064(8) 0.0023(8)
C331 0.0266(10) 0.0251(10) 0.0255(10) -0.0026(7) -0.0002(7) 0.0019(8)
C332 0.0268(10) 0.0210(9) 0.0245(10) 0.0012(7) 0.0030(7) 0.0037(7)
O333 0.0423(9) 0.0633(10) 0.0386(9) 0.0048(7) 0.0084(7) -0.0172(7)
C333 0.0303(11) 0.0307(11) 0.0382(12) 0.0009(9) 0.0027(9) 0.0011(8)
O334 0.0275(7) 0.0448(8) 0.0407(8) 0.0008(6) 0.0004(6) -0.0056(6)

loop_
_atom_type_symbol
_atom_type_description
_atom_type_scat_dispersion_real
_atom_type_scat_dispersion_imag
_atom_type_scat_source
C C 0.0033 0.0016 'International Tables Vol C Tables 4.2.6.8 and 6.1.1.4'
H H 0.0000 0.0000 'International Tables Vol C Tables 4.2.6.8 and 6.1.1.4'
O O 0.0106 0.0060 'International Tables Vol C Tables 4.2.6.8 and 6.1.1.4'
N N 0.0061 0.0033 'International Tables Vol C Tables 4.2.6.8 and 6.1.1.4'

loop_
_geom_angle_atom_site_label_1
_geom_angle_atom_site_label_2
_geom_angle_atom_site_label_3
_geom_angle
_geom_angle_site_symmetry_1
_geom_angle_site_symmetry_3
_geom_angle_publ_flag
O11 C12 N13 124.31(16) . . ?
O11 C12 C16 125.95(15) . . ?
N13 C12 C16 109.73(15) . . ?
C12 N13 C17 124.05(15) . . ?
C12 N13 C14 114.14(14) . . ?
C17 N13 C14 121.30(14) . . ?
N13 C14 C15 103.94(13) . . ?
C16 C15 C14 104.77(13) . . ?
C12 C16 C15 105.10(13) . . ?
O21A C22A N23A 127.0(10) . . ?
O21A C22A C26A 124.4(8) . . ?
N23A C22A C26A 108.6(7) . . ?
C22A N23A C24A 114.4(8) . . ?
C22A N23A C27A 121.9(7) . . ?
C24A N23A C27A 122.5(6) . . ?
N23A C24A C25A 103.5(6) . . ?
C26A C25A C24A 104.8(5) . . ?
C25A C26A C22A 104.3(6) . . ?
O21B C22B N23B 122.3(8) . . ?
O21B C22B C26B 127.7(7) . . ?
N23B C22B C26B 109.8(6) . . ?
C22B N23B C27B 124.8(7) . . ?
C22B N23B C24B 113.4(7) . . ?
C27B N23B C24B 121.5(5) . . ?
N23B C24B C25B 103.8(5) . . ?
C24B C25B C26B 106.4(7) . . ?
C22B C26B C25B 104.1(7) . . ?
O31 C32 N33 125.13(19) . . ?
O31 C32 C36 125.30(18) . . ?
N33 C32 C36 109.57(18) . . ?
C32 N33 C37 125.19(19) . . ?
C32 N33 C34 113.32(19) . . ?
C37 N33 C34 121.0(2) . . ?
N33 C34 C35 102.23(18) . . ?
C34 C35 C36 104.6(2) . . ?
C32 C36 C35 102.65(19) . . ?
O41 C42 N43 124.17(17) . . ?
O41 C42 C46 126.40(16) . . ?
N43 C42 C46 109.43(17) . . ?
C42 N43 C47 123.49(17) . . ?
C42 N43 C44 114.11(15) . . ?
C47 N43 C44 122.22(15) . . ?
N43 C44 C45 104.38(15) . . ?
C46 C45 C44 105.58(16) . . ?
C42 C46 C45 105.60(15) . . ?
O211 C211 C220 118.88(14) . . ?
O211 C211 C212 119.05(14) . . ?
C220 C211 C212 122.07(14) . . ?
C213 C212 C211 119.01(15) . . ?
C213 C212 C221 121.07(15) . . ?
C211 C212 C221 119.90(14) . . ?
C212 C213 C214 121.18(15) . . ?
C213 C214 C215 120.76(15) . . ?
C213 C214 C219 119.43(14) . . ?
C215 C214 C219 119.78(15) . . ?
C216 C215 C214 120.84(16) . . ?
C215 C216 C217 119.60(16) . . ?
C218 C217 C216 121.06(17) . . ?
C217 C218 C219 121.31(16) . . ?
C218 C219 C214 117.33(15) . . ?
C218 C219 C220 122.97(15) . . ?
C214 C219 C220 119.70(15) . . ?
C211 C220 C219 118.44(14) . . ?
C211 C220 C222 120.23(14) . . ?
C219 C220 C222 121.24(15) . . ?
O221 C221 O222 122.25(16) . . ?
O221 C221 C212 122.38(15) . . ?
O222 C221 C212 115.37(15) . . ?
C223 C222 C220 116.99(13) . . ?
C224 C223 C232 118.17(15) . . ?
C224 C223 C222 120.18(15) . . ?
C232 C223 C222 121.55(15) . . ?
O224 C224 C223 118.83(15) . . ?
O224 C224 C225 119.28(16) . . ?
C223 C224 C225 121.89(16) . . ?
C226 C225 C224 118.98(17) . . ?
C226 C225 C233 120.59(17) . . ?
C224 C225 C233 120.43(17) . . ?
C225 C226 C227 121.98(17) . . ?
C226 C227 C228 121.00(17) . . ?
C226 C227 C232 118.90(16) . . ?
C228 C227 C232 120.10(17) . . ?
C229 C228 C227 120.93(17) . . ?
C228 C229 C230 119.71(18) . . ?
C231 C230 C229 120.97(18) . . ?
C230 C231 C232 121.08(17) . . ?
C231 C232 C227 117.20(16) . . ?
C231 C232 C223 122.79(16) . . ?
C227 C232 C223 119.99(16) . . ?
O233 C233 O234 122.85(18) . . ?
O233 C233 C225 123.49(17) . . ?
O234 C233 C225 113.66(17) . . ?
O311 C311 C320 118.39(15) . . ?
O311 C311 C312 119.76(15) . . ?
C320 C311 C312 121.84(15) . . ?
C313 C312 C311 118.91(15) . . ?
C313 C312 C321 121.20(16) . . ?
C311 C312 C321 119.85(15) . . ?
C312 C313 C314 121.57(16) . . ?
C313 C314 C315 121.43(16) . . ?
C313 C314 C319 118.92(15) . . ?
C315 C314 C319 119.61(16) . . ?
C316 C315 C314 121.35(17) . . ?
C315 C316 C317 119.12(17) . . ?
C318 C317 C316 121.26(17) . . ?
C317 C318 C319 121.23(17) . . ?
C318 C319 C320 122.73(16) . . ?
C318 C319 C314 117.36(15) . . ?
C320 C319 C314 119.87(15) . . ?
C311 C320 C319 118.48(15) . . ?
C311 C320 C322 120.01(15) . . ?
C319 C320 C322 121.47(15) . . ?
O321 C321 O322 121.41(16) . . ?
O321 C321 C312 122.76(16) . . ?
O322 C321 C312 115.83(16) . . ?
C320 C322 C323 114.72(13) . . ?
C324 C323 C332 118.79(15) . . ?
C324 C323 C322 120.10(15) . . ?
C332 C323 C322 121.07(15) . . ?
O324 C324 C323 118.52(15) . . ?
O324 C324 C325 119.66(15) . . ?
C323 C324 C325 121.82(15) . . ?
C326 C325 C324 118.88(16) . . ?
C326 C325 C333 121.26(15) . . ?
C324 C325 C333 119.84(15) . . ?
C325 C326 C327 121.37(15) . . ?
C326 C327 C328 121.19(15) . . ?
C326 C327 C332 119.26(15) . . ?
C328 C327 C332 119.55(15) . . ?
C329 C328 C327 120.88(16) . . ?
C328 C329 C330 119.60(16) . . ?
C331 C330 C329 120.97(16) . . ?
C330 C331 C332 121.15(15) . . ?
C331 C332 C327 117.64(15) . . ?
C331 C332 C323 122.73(14) . . ?
C327 C332 C323 119.61(15) . . ?
O333 C333 O334 122.41(17) . . ?
O333 C333 C325 121.87(16) . . ?
O334 C333 C325 115.72(16) . . ?

loop_
_geom_bond_atom_site_label_1
_geom_bond_atom_site_label_2
_geom_bond_distance
_geom_bond_site_symmetry_2
_geom_bond_publ_flag
O11 C12 1.2466(19) . ?
C12 N13 1.330(2) . ?
C12 C16 1.495(2) . ?
N13 C17 1.453(2) . ?
N13 C14 1.457(2) . ?
C14 C15 1.538(2) . ?
C15 C16 1.535(2) . ?
O21A C22A 1.257(15) . ?
C22A N23A 1.322(8) . ?
C22A C26A 1.519(11) . ?
N23A C24A 1.444(9) . ?
N23A C27A 1.464(9) . ?
C24A C25A 1.528(8) . ?
C25A C26A 1.512(8) . ?
O21B C22B 1.231(13) . ?
C22B N23B 1.324(8) . ?
C22B C26B 1.500(10) . ?
N23B C27B 1.439(9) . ?
N23B C24B 1.463(8) . ?
C24B C25B 1.504(9) . ?
C25B C26B 1.510(8) . ?
O31 C32 1.241(2) . ?
C32 N33 1.313(2) . ?
C32 C36 1.505(3) . ?
N33 C37 1.430(3) . ?
N33 C34 1.465(3) . ?
C34 C35 1.516(3) . ?
C35 C36 1.516(3) . ?
O41 C42 1.245(2) . ?
C42 N43 1.329(2) . ?
C42 C46 1.498(2) . ?
N43 C47 1.450(2) . ?
N43 C44 1.457(2) . ?
C44 C45 1.528(3) . ?
C45 C46 1.517(2) . ?
O211 C211 1.3663(17) . ?
C211 C220 1.380(2) . ?
C211 C212 1.429(2) . ?
C212 C213 1.374(2) . ?
C212 C221 1.482(2) . ?
C213 C214 1.407(2) . ?
C214 C215 1.418(2) . ?
C214 C219 1.426(2) . ?
C215 C216 1.363(2) . ?
C216 C217 1.407(2) . ?
C217 C218 1.363(2) . ?
C218 C219 1.419(2) . ?
C219 C220 1.431(2) . ?
C220 C222 1.525(2) . ?
O221 C221 1.2316(18) . ?
C221 O222 1.3174(19) . ?
C222 C223 1.519(2) . ?
C223 C224 1.384(2) . ?
C223 C232 1.432(2) . ?
O224 C224 1.3687(19) . ?
C224 C225 1.427(2) . ?
C225 C226 1.367(2) . ?
C225 C233 1.477(3) . ?
C226 C227 1.399(2) . ?
C227 C228 1.416(2) . ?
C227 C232 1.429(2) . ?
C228 C229 1.353(2) . ?
C229 C230 1.410(2) . ?
C230 C231 1.373(2) . ?
C231 C232 1.416(2) . ?
O233 C233 1.234(2) . ?
C233 O234 1.319(2) . ?
O311 C311 1.3666(18) . ?
C311 C320 1.380(2) . ?
C311 C312 1.430(2) . ?
C312 C313 1.372(2) . ?
C312 C321 1.473(2) . ?
C313 C314 1.408(2) . ?
C314 C315 1.421(2) . ?
C314 C319 1.429(2) . ?
C315 C316 1.360(2) . ?
C316 C317 1.410(2) . ?
C317 C318 1.371(2) . ?
C318 C319 1.417(2) . ?
C319 C320 1.429(2) . ?
C320 C322 1.521(2) . ?
O321 C321 1.2349(19) . ?
C321 O322 1.326(2) . ?
C322 C323 1.529(2) . ?
C323 C324 1.374(2) . ?
C323 C332 1.432(2) . ?
O324 C324 1.3654(18) . ?
C324 C325 1.435(2) . ?
C325 C326 1.377(2) . ?
C325 C333 1.482(2) . ?
C326 C327 1.405(2) . ?
C327 C328 1.422(2) . ?
C327 C332 1.429(2) . ?
C328 C329 1.360(2) . ?
C329 C330 1.416(2) . ?
C330 C331 1.365(2) . ?
C331 C332 1.417(2) . ?
O333 C333 1.2324(19) . ?
C333 O334 1.309(2) . ?

loop_
_geom_hbond_atom_site_label_D
_geom_hbond_atom_site_label_H
_geom_hbond_atom_site_label_A
_geom_hbond_distance_DH
_geom_hbond_distance_HA
_geom_hbond_distance_DA
_geom_hbond_angle_DHA
_geom_hbond_site_symmetry_A
O222 H222 O11 1.05(2) 1.51(2) 2.5600(16) 174(2) .
O234 H234 O21A 1.04(3) 1.60(3) 2.582(12) 155(2) .
O234 H234 O21B 1.04(3) 1.51(3) 2.496(12) 156(2) .
O322 H322 O31 1.05(3) 1.55(3) 2.5990(17) 176(2) .
O334 H334 O41 1.06(2) 1.49(2) 2.5477(17) 177(2) .
